data_4301615
loop_
_publ_author_name
'A. Srinivasa Rao'
'Abhijit Pal'
'Rajarshi Ghosh'
'Samar K. Das'

_publ_contact_author_address
; 
School of Chemistry
University of Hyderabad
Hyderabad 500 046,
India
;
_publ_contact_author_email skdsc@uohyd.ernet.in
_publ_contact_author_fax '91 40 23012460'
_publ_contact_author_name
;
Dr. Samar K. Das
;
_publ_contact_author_phone '91 40 23011007'
_publ_section_title
;
Chiral Synthesis of a Mononuclear Nickel(II) Complex Formed from an Achiral
Tripodal Amine Ligand: Spontaneous Resolution
;
_journal_name_full 'Inorganic Chemistry'
_journal_page_first 1802
_journal_page_last 1804
_journal_paper_doi 10.1021/ic802171b
_journal_volume 48
_journal_year 2009
_chemical_formula_sum 'C8 H18 N6 Ni S2'
_chemical_formula_weight 321.11
_chemical_name_systematic
; 
 ? 
;
_space_group_IT_number 19
_symmetry_cell_setting orthorhombic
_symmetry_space_group_name_Hall 'P 2ac 2ab'
_symmetry_space_group_name_H-M 'P 21 21 21'
_atom_sites_solution_hydrogens geom
_atom_sites_solution_primary direct
_atom_sites_solution_secondary difmap
_audit_creation_method SHELXL-97
_cell_angle_alpha 90.00
_cell_angle_beta 90.00
_cell_angle_gamma 90.00
_cell_formula_units_Z 4
_cell_length_a 8.646(4)
_cell_length_b 10.852(5)
_cell_length_c 14.704(7)
_cell_measurement_reflns_used 8454
_cell_measurement_temperature 298(2)
_cell_measurement_theta_max 25.83
_cell_measurement_theta_min 2.33
_cell_volume 1379.6(11)
_computing_cell_refinement 'Bruker SMART'
_computing_data_collection 'Bruker SMART'
_computing_data_reduction 'Bruker SAINT'
_computing_molecular_graphics 'Bruker SHELXTL'
_computing_publication_material 'Bruker SHELXTL'
_computing_structure_refinement 'SHELXL-97 (Sheldrick, 1997)'
_computing_structure_solution 'SHELXS-97 (Sheldrick, 1990)'
_diffrn_ambient_temperature 298(2)
_diffrn_measured_fraction_theta_full 0.927
_diffrn_measured_fraction_theta_max 0.927
_diffrn_measurement_device_type 'CCD area detector'
_diffrn_measurement_method 'phi and omega scans'
_diffrn_radiation_monochromator graphite
_diffrn_radiation_source 'fine-focus sealed tube'
_diffrn_radiation_type MoK\a
_diffrn_radiation_wavelength 0.71073
_diffrn_reflns_av_R_equivalents 0.0299
_diffrn_reflns_av_sigmaI/netI 0.0353
_diffrn_reflns_limit_h_max 10
_diffrn_reflns_limit_h_min -10
_diffrn_reflns_limit_k_max 13
_diffrn_reflns_limit_k_min -13
_diffrn_reflns_limit_l_max 17
_diffrn_reflns_limit_l_min -18
_diffrn_reflns_number 10627
_diffrn_reflns_theta_full 26.05
_diffrn_reflns_theta_max 26.05
_diffrn_reflns_theta_min 2.33
_exptl_absorpt_coefficient_mu 1.697
_exptl_absorpt_correction_T_max 0.8222
_exptl_absorpt_correction_T_min 0.6127
_exptl_absorpt_correction_type empirical
_exptl_absorpt_process_details 'Bruker SADABS'
_exptl_crystal_colour 'light blue'
_exptl_crystal_density_diffrn 1.546
_exptl_crystal_density_meas 0
_exptl_crystal_density_method 'not measured'
_exptl_crystal_description block
_exptl_crystal_F_000 672
_exptl_crystal_size_max 0.32
_exptl_crystal_size_mid 0.14
_exptl_crystal_size_min 0.12
_refine_diff_density_max 1.044
_refine_diff_density_min -1.542
_refine_diff_density_rms 0.184
_refine_ls_abs_structure_details 'Flack H D (1983), Acta Cryst. A39, 876-881'
_refine_ls_abs_structure_Flack 0.03(2)
_refine_ls_extinction_method none
_refine_ls_goodness_of_fit_ref 0.956
_refine_ls_hydrogen_treatment constr
_refine_ls_matrix_type full
_refine_ls_number_parameters 154
_refine_ls_number_reflns 2506
_refine_ls_number_restraints 0
_refine_ls_restrained_S_all 0.956
_refine_ls_R_factor_all 0.0694
_refine_ls_R_factor_gt 0.0250
_refine_ls_shift/su_max 0.001
_refine_ls_shift/su_mean 0.000
_refine_ls_structure_factor_coef Fsqd
_refine_ls_weighting_details 'calc w=1/[\s^2^(Fo^2^)+(0.0678P)^2^+1.7660P] where P=(Fo^2^+2Fc^2^)/3'
_refine_ls_weighting_scheme calc
_refine_ls_wR_factor_gt 0.0613
_refine_ls_wR_factor_ref 0.1101
_reflns_number_gt 2115
_reflns_number_total 2506
_reflns_threshold_expression >2sigma(I)
_cod_data_source_file ic802171b_si_001.cif
_cod_data_source_block skd424bm
_cod_depositor_comments
;
The following automatic conversions were performed:
'_symmetry_cell_setting' value 'Orthorhombic' changed to 'orthorhombic'
according to '/home/saulius/struct/CIF-dictionaries/cif_core.dic'
dictionary named 'cif_core.dic' version 2.4.1 from
2010-06-29.

'_exptl_absorpt_correction_type' value 'Empirical' changed to
'empirical' according to
'/home/saulius/struct/CIF-dictionaries/cif_core.dic' dictionary named
'cif_core.dic' version 2.4.1 from 2010-06-29.

Automatic conversion script
Id: cif_fix_enum 1527 2010-12-29 10:47:43Z saulius 
;
_cod_original_cell_volume 1379.7(11)
_cod_database_code 4301615

loop_
_symmetry_equiv_pos_as_xyz
'x, y, z'
'-x+1/2, -y, z+1/2'
'-x, y+1/2, -z+1/2'
'x+1/2, -y+1/2, -z'

loop_
_atom_site_label
_atom_site_type_symbol
_atom_site_fract_x
_atom_site_fract_y
_atom_site_fract_z
_atom_site_U_iso_or_equiv
_atom_site_adp_type
_atom_site_occupancy
_atom_site_symmetry_multiplicity
_atom_site_calc_flag
_atom_site_refinement_flags
_atom_site_disorder_assembly
_atom_site_disorder_group
Ni1 Ni 0.91437(7) 0.62807(5) 0.91678(3) 0.03089(18) Uani 1 1 d . . .
S2 S 0.81911(19) 1.05808(13) 0.86286(9) 0.0509(4) Uani 1 1 d . . .
N6 N 0.8975(5) 0.8183(4) 0.9108(3) 0.0445(10) Uani 1 1 d . . .
N4 N 0.9519(5) 0.6346(4) 1.0583(2) 0.0428(10) Uani 1 1 d . . .
N1 N 0.9217(4) 0.4347(3) 0.9051(2) 0.0307(8) Uani 1 1 d . . .
N5 N 0.8687(5) 0.6200(4) 0.7772(2) 0.0364(9) Uani 1 1 d . . .
H5A H 0.8008 0.6792 0.7617 0.044 Uiso 1 1 calc R . .
H5B H 0.9565 0.6323 0.7456 0.044 Uiso 1 1 calc R . .
C8 C 1.0790(6) 0.3982(5) 0.9334(3) 0.0424(11) Uani 1 1 d . . .
H8A H 1.0973 0.3131 0.9164 0.051 Uiso 1 1 calc R . .
H8B H 1.0878 0.4044 0.9990 0.051 Uiso 1 1 calc R . .
C5 C 0.8041(6) 0.4976(4) 0.7555(3) 0.0369(11) Uani 1 1 d . . .
H5C H 0.8133 0.4819 0.6908 0.044 Uiso 1 1 calc R . .
H5D H 0.6954 0.4952 0.7716 0.044 Uiso 1 1 calc R . .
N2 N 1.1594(5) 0.6107(4) 0.9024(3) 0.0462(10) Uani 1 1 d . . .
H2A H 1.1918 0.6552 0.8544 0.055 Uiso 1 1 calc R . .
H2B H 1.2067 0.6398 0.9525 0.055 Uiso 1 1 calc R . .
N3 N 0.6767(5) 0.5882(4) 0.9477(3) 0.0418(10) Uani 1 1 d . . .
H3A H 0.6515 0.6226 1.0015 0.050 Uiso 1 1 calc R . .
H3B H 0.6154 0.6213 0.9047 0.050 Uiso 1 1 calc R . .
C6 C 0.8920(6) 0.3992(4) 0.8086(3) 0.0362(10) Uani 1 1 d . . .
H6A H 0.8330 0.3232 0.8076 0.043 Uiso 1 1 calc R . .
H6B H 0.9901 0.3837 0.7788 0.043 Uiso 1 1 calc R . .
C7 C 1.1999(6) 0.4797(5) 0.8891(3) 0.0466(13) Uani 1 1 d . . .
H7A H 1.3004 0.4631 0.9157 0.056 Uiso 1 1 calc R . .
H7B H 1.2055 0.4616 0.8246 0.056 Uiso 1 1 calc R . .
C2 C 0.9695(6) 0.6756(4) 1.1295(3) 0.0370(11) Uani 1 1 d . . .
C1 C 0.8651(6) 0.9179(4) 0.8904(3) 0.0342(11) Uani 1 1 d . . .
S1 S 0.9900(2) 0.74129(15) 1.22935(8) 0.0577(4) Uani 1 1 d . . .
C4 C 0.8029(6) 0.3889(5) 0.9682(3) 0.0420(12) Uani 1 1 d . . .
H4A H 0.8363 0.4026 1.0304 0.050 Uiso 1 1 calc R . .
H4B H 0.7893 0.3009 0.9596 0.050 Uiso 1 1 calc R . .
C3 C 0.6507(6) 0.4542(5) 0.9521(4) 0.0461(13) Uani 1 1 d . . .
H3C H 0.6053 0.4258 0.8955 0.055 Uiso 1 1 calc R . .
H3D H 0.5793 0.4353 1.0011 0.055 Uiso 1 1 calc R . .

loop_
_atom_site_aniso_label
_atom_site_aniso_U_11
_atom_site_aniso_U_22
_atom_site_aniso_U_33
_atom_site_aniso_U_23
_atom_site_aniso_U_13
_atom_site_aniso_U_12
Ni1 0.0326(3) 0.0282(3) 0.0319(3) 0.0001(2) -0.0010(2) -0.0002(3)
S2 0.0659(10) 0.0362(8) 0.0506(7) 0.0083(5) 0.0185(7) 0.0116(7)
N6 0.052(3) 0.035(2) 0.047(2) -0.0005(18) -0.002(2) -0.002(2)
N4 0.050(3) 0.040(2) 0.0385(19) -0.0014(17) -0.0026(16) 0.001(2)
N1 0.032(2) 0.0256(19) 0.0350(17) 0.0024(13) -0.0009(17) 0.0023(17)
N5 0.040(2) 0.033(2) 0.0358(17) 0.0035(16) 0.0003(14) 0.0021(19)
C8 0.045(3) 0.040(3) 0.042(2) 0.0022(19) -0.007(2) 0.011(2)
C5 0.034(3) 0.038(3) 0.038(2) -0.0055(18) -0.0055(18) -0.003(2)
N2 0.036(2) 0.057(3) 0.046(2) -0.0004(19) -0.0015(17) -0.005(2)
N3 0.037(2) 0.041(2) 0.048(2) 0.0009(17) 0.0069(18) 0.007(2)
C6 0.038(3) 0.033(3) 0.038(2) -0.0050(17) -0.0009(18) 0.003(2)
C7 0.030(3) 0.060(4) 0.049(3) -0.005(2) -0.003(2) 0.019(3)
C2 0.036(3) 0.034(3) 0.041(2) 0.0052(18) 0.0049(19) -0.005(2)
C1 0.044(3) 0.025(2) 0.033(2) -0.0016(17) 0.0045(18) 0.000(2)
S1 0.0610(10) 0.0717(10) 0.0405(6) -0.0142(6) 0.0118(6) -0.0253(8)
C4 0.049(3) 0.033(3) 0.045(2) 0.0052(19) 0.010(2) 0.000(2)
C3 0.038(3) 0.044(3) 0.055(3) -0.002(2) 0.014(2) -0.016(2)

loop_
_atom_type_symbol
_atom_type_description
_atom_type_scat_dispersion_real
_atom_type_scat_dispersion_imag
_atom_type_scat_source
C C 0.0033 0.0016 'International Tables Vol C Tables 4.2.6.8 and 6.1.1.4'
H H 0.0000 0.0000 'International Tables Vol C Tables 4.2.6.8 and 6.1.1.4'
N N 0.0061 0.0033 'International Tables Vol C Tables 4.2.6.8 and 6.1.1.4'
S S 0.1246 0.1234 'International Tables Vol C Tables 4.2.6.8 and 6.1.1.4'
Ni Ni 0.3393 1.1124 'International Tables Vol C Tables 4.2.6.8 and 6.1.1.4'

loop_
_geom_angle_atom_site_label_1
_geom_angle_atom_site_label_2
_geom_angle_atom_site_label_3
_geom_angle
_geom_angle_site_symmetry_1
_geom_angle_site_symmetry_3
_geom_angle_publ_flag
N6 Ni1 N5 89.24(16) . . y
N6 Ni1 N1 172.54(14) . . y
N5 Ni1 N1 83.35(14) . . y
N6 Ni1 N4 91.09(16) . . y
N5 Ni1 N4 177.93(17) . . y
N1 Ni1 N4 96.28(14) . . y
N6 Ni1 N2 98.83(19) . . y
N5 Ni1 N2 94.95(15) . . y
N1 Ni1 N2 82.80(16) . . y
N4 Ni1 N2 87.02(16) . . y
N6 Ni1 N3 98.15(17) . . y
N5 Ni1 N3 91.09(16) . . y
N1 Ni1 N3 81.11(15) . . y
N4 Ni1 N3 86.83(17) . . y
N2 Ni1 N3 162.03(17) . . y
C1 N6 Ni1 163.7(4) . . y
C2 N4 Ni1 159.2(4) . . y
C4 N1 C8 112.1(4) . . y
C4 N1 C6 113.1(4) . . y
C8 N1 C6 110.9(4) . . y
C4 N1 Ni1 105.3(3) . . y
C8 N1 Ni1 105.8(3) . . y
C6 N1 Ni1 109.2(3) . . y
C5 N5 Ni1 108.7(3) . . y
C5 N5 H5A 109.9 . . y
Ni1 N5 H5A 109.9 . . y
C5 N5 H5B 109.9 . . y
Ni1 N5 H5B 109.9 . . y
H5A N5 H5B 108.3 . . y
N1 C8 C7 111.0(4) . . y
N1 C8 H8A 109.4 . . y
C7 C8 H8A 109.4 . . y
N1 C8 H8B 109.4 . . y
C7 C8 H8B 109.4 . . y
H8A C8 H8B 108.0 . . y
N5 C5 C6 109.3(4) . . y
N5 C5 H5C 109.8 . . y
C6 C5 H5C 109.8 . . y
N5 C5 H5D 109.8 . . y
C6 C5 H5D 109.8 . . y
H5C C5 H5D 108.3 . . y
C7 N2 Ni1 109.4(3) . . y
C7 N2 H2A 109.8 . . y
Ni1 N2 H2A 109.8 . . y
C7 N2 H2B 109.8 . . y
Ni1 N2 H2B 109.8 . . y
H2A N2 H2B 108.2 . . y
C3 N3 Ni1 110.7(3) . . y
C3 N3 H3A 109.5 . . y
Ni1 N3 H3A 109.5 . . y
C3 N3 H3B 109.5 . . y
Ni1 N3 H3B 109.5 . . y
H3A N3 H3B 108.1 . . y
N1 C6 C5 113.1(4) . . y
N1 C6 H6A 109.0 . . y
C5 C6 H6A 109.0 . . y
N1 C6 H6B 109.0 . . y
C5 C6 H6B 109.0 . . y
H6A C6 H6B 107.8 . . y
N2 C7 C8 110.0(4) . . y
N2 C7 H7A 109.7 . . y
C8 C7 H7A 109.7 . . y
N2 C7 H7B 109.7 . . y
C8 C7 H7B 109.7 . . y
H7A C7 H7B 108.2 . . y
N4 C2 S1 176.8(5) . . y
N6 C1 S2 179.4(4) . . y
N1 C4 C3 110.5(4) . . y
N1 C4 H4A 109.6 . . y
C3 C4 H4A 109.6 . . y
N1 C4 H4B 109.6 . . y
C3 C4 H4B 109.6 . . y
H4A C4 H4B 108.1 . . y
N3 C3 C4 109.7(4) . . y
N3 C3 H3C 109.7 . . y
C4 C3 H3C 109.7 . . y
N3 C3 H3D 109.7 . . y
C4 C3 H3D 109.7 . . y
H3C C3 H3D 108.2 . . y

loop_
_geom_bond_atom_site_label_1
_geom_bond_atom_site_label_2
_geom_bond_distance
_geom_bond_site_symmetry_2
_geom_bond_publ_flag
Ni1 N6 2.072(4) . y
Ni1 N5 2.093(4) . y
Ni1 N1 2.107(4) . y
Ni1 N4 2.107(4) . y
Ni1 N2 2.138(4) . y
Ni1 N3 2.149(4) . y
S2 C1 1.624(5) . y
N6 C1 1.156(6) . y
N4 C2 1.148(6) . y
N1 C4 1.471(6) . y
N1 C8 1.477(6) . y
N1 C6 1.492(5) . y
N5 C5 1.476(6) . y
N5 H5A 0.9000 . y
N5 H5B 0.9000 . y
C8 C7 1.516(7) . y
C8 H8A 0.9700 . y
C8 H8B 0.9700 . y
C5 C6 1.526(6) . y
C5 H5C 0.9700 . y
C5 H5D 0.9700 . y
N2 C7 1.478(7) . y
N2 H2A 0.9000 . y
N2 H2B 0.9000 . y
N3 C3 1.474(7) . y
N3 H3A 0.9000 . y
N3 H3B 0.9000 . y
C6 H6A 0.9700 . y
C6 H6B 0.9700 . y
C7 H7A 0.9700 . y
C7 H7B 0.9700 . y
C2 S1 1.642(5) . y
C4 C3 1.513(8) . y
C4 H4A 0.9700 . y
C4 H4B 0.9700 . y
C3 H3C 0.9700 . y
C3 H3D 0.9700 . y
